data_9011477
loop_
_publ_author_name
'Sugiyama, K.'
'Takeuchi, Y.'

_publ_section_title
;Unusual thermal expansion of a B-O-bond in the structure of danburite
 CaB2Si2O8 Locality: Toroku mine, Miyazaki Prefecture, Japan Note: AnisoB's
 from ICSD Sample: T = 910 C
;
_journal_name_full 'Zeitschrift fur Kristallographie'
_journal_page_first 293
_journal_page_last 304
_journal_volume 173
_journal_year 1985
_chemical_compound_source 'Toroku mine, Miyazaki Prefecture, Japan'
_chemical_formula_sum 'B2 Ca O8 Si2'
_chemical_name_mineral Danburite
_space_group_IT_number 62
_symmetry_space_group_name_Hall '-P 2c 2n'
_symmetry_space_group_name_H-M 'P n a m'
_cell_angle_alpha 90
_cell_angle_beta 90
_cell_angle_gamma 90
_cell_length_a 8.101
_cell_length_b 8.801
_cell_length_c 7.786
_cell_formula_units_Z 4
_cell_volume 555.118
_database_code_amcsd 0010951
_diffrn_ambient_temperature 1183.15
_exptl_crystal_density_diffrn 2.942
_cod_original_formula_sum 'Ca B2 Si2 O8'
_cod_database_code 9011477

loop_
_space_group_symop_operation_xyz
x,y,z
x,y,1/2-z
-x,-y,1/2+z
1/2-x,1/2+y,1/2+z
1/2+x,1/2-y,1/2-z
1/2+x,1/2-y,z
1/2-x,1/2+y,-z
-x,-y,-z

loop_
_atom_site_aniso_label
_atom_site_aniso_U_11
_atom_site_aniso_U_22
_atom_site_aniso_U_33
_atom_site_aniso_U_12
_atom_site_aniso_U_13
_atom_site_aniso_U_23
Ca 0.03291 0.02590 0.02979 -0.00108 0.00000 0.00000
B 0.01862 0.01648 0.01873 -0.00108 -0.00032 -0.00104
Si 0.01662 0.01264 0.01505 -0.00029 -0.00022 -0.00073
O1 0.03158 0.01884 0.03808 0.00939 -0.00735 -0.00555
O2 0.02892 0.01530 0.02856 -0.00542 -0.00991 0.00174
O3 0.02228 0.02590 0.02027 0.00614 0.00607 0.00278
O4 0.03724 0.03492 0.01536 0.00867 0.00000 0.00000
O5 0.02261 0.04552 0.01566 0.00686 0.00000 0.00000

loop_
_atom_site_label
_atom_site_fract_x
_atom_site_fract_y
_atom_site_fract_z
_atom_site_U_iso_or_equiv
Ca 0.38920 0.07680 0.25000 0.02948
B 0.26190 0.41860 0.41970 0.01788
Si 0.05564 0.19260 -0.05649 0.01478
O1 0.19440 0.06840 -0.00610 0.02943
O2 0.12810 0.36410 -0.04040 0.02432
O3 0.40320 0.31510 0.07660 0.02384
O4 0.51020 0.66760 0.25000 0.02912
O5 0.18820 0.42500 0.25000 0.02793

loop_
_cod_related_entry_id
_cod_related_entry_database
_cod_related_entry_code
1 AMCSD 0010951
